data_4312349
loop_
_publ_author_name
'Ryo Horikoshi'
'Chisato Nambu'
'Tomoyuki Mochida'

_publ_contact_author_address
;
Department of Chemistry, Faculty of Science, Toho University Miyama 2-2-1, 
Funabashi, Chiba, 274-8510, Japan 
;
_publ_contact_author_email ' mochida@chem.sci.toho-u.ac.jp '
_publ_contact_author_fax ' +81-47-472-4406 '
_publ_contact_author_name ' Dr. Tomoyuki Mochida '
_publ_contact_author_phone ' +81-47-472-4406 '
_publ_section_title
;
 Metal-Centered Ferrocene Clusters from 5-Ferrocenylpyrimidine and
 Ferrocenylpyrazine
;
_journal_name_full 'Inorganic Chemistry'
_journal_page_first 6868
_journal_page_last 6875
_journal_paper_doi 10.1021/ic034684y
_journal_volume 42
_journal_year 2003
_chemical_formula_moiety 'C38 H26 Cu F12 Fe2 N4 O4 '
_chemical_formula_sum 'C38 H26 Cu F12 Fe2 N4 O4'
_chemical_formula_weight 1005.87
_space_group_IT_number 2
_symmetry_cell_setting triclinic
_symmetry_Int_Tables_number 2
_symmetry_space_group_name_Hall '-P 1'
_symmetry_space_group_name_H-M 'P -1'
_cell_angle_alpha 96.47(2)
_cell_angle_beta 93.04(3)
_cell_angle_gamma 78.49(2)
_cell_formula_units_Z 1
_cell_length_a 11.747(5)
_cell_length_b 13.238(3)
_cell_length_c 6.447(2)
_cell_measurement_reflns_used 25
_cell_measurement_temperature 296.2
_cell_measurement_theta_max 15.0
_cell_measurement_theta_min 14.5
_cell_volume 975.7(6)
_computing_cell_refinement 'MSC/AFC Diffractometer Control'
_computing_data_collection 'MSC/AFC Diffractometer Control'
_computing_data_reduction 'teXsan Ver. 1.11'
_computing_publication_material 'teXsan Ver. 1.11'
_computing_structure_refinement 'teXsan Ver. 1.10'
_computing_structure_solution SIR92
_diffrn_measured_fraction_theta_full 1.0011
_diffrn_measured_fraction_theta_max 1.0011
_diffrn_measurement_device_type 'Rigaku AFC5S'
_diffrn_measurement_method \w-2\q
_diffrn_radiation_type 'Mo K\a'
_diffrn_radiation_wavelength 0.7107
_diffrn_reflns_av_R_equivalents 0.011
_diffrn_reflns_limit_h_max 15
_diffrn_reflns_limit_h_min 0
_diffrn_reflns_limit_k_max 17
_diffrn_reflns_limit_k_min -16
_diffrn_reflns_limit_l_max 8
_diffrn_reflns_limit_l_min -8
_diffrn_reflns_number 4699
_diffrn_reflns_theta_full 27.50
_diffrn_reflns_theta_max 27.50
_diffrn_standards_decay_% 0.59
_diffrn_standards_interval_count 150
_diffrn_standards_number 3
_exptl_absorpt_coefficient_mu 1.377
_exptl_absorpt_correction_T_max 0.999
_exptl_absorpt_correction_T_min 0.888
_exptl_absorpt_correction_type psi-scan
_exptl_absorpt_process_details '(North, Phillips & Mathews, 1968)'
_exptl_crystal_colour black
_exptl_crystal_density_diffrn 1.712
_exptl_crystal_density_method 'not measured'
_exptl_crystal_description prismatic
_exptl_crystal_size_max 0.6
_exptl_crystal_size_mid 0.2
_exptl_crystal_size_min 0.2
_refine_diff_density_max 0.47
_refine_diff_density_min -0.38
_refine_ls_extinction_method none
_refine_ls_goodness_of_fit_ref 1.136
_refine_ls_hydrogen_treatment noref
_refine_ls_number_parameters 277
_refine_ls_number_reflns 3487
_refine_ls_R_factor_gt 0.0432
_refine_ls_shift/su_max 0.0003
_refine_ls_structure_factor_coef Fsqd
_refine_ls_weighting_details 'w = 1/[\s^2^(Fo^2^) + (0.10000(Max(Fo^2^,0) + 2Fc^2^)/3)^2^]'
_refine_ls_weighting_scheme calc
_refine_ls_wR_factor_ref 0.1346
_reflns_number_gt 3487
_reflns_number_total 4480
_reflns_threshold_expression F^2^>2.0\s(F^2^)
_cod_data_source_file ic034684ysi20030624_114254_9.cif
_cod_data_source_block compound_5c
_cod_original_cell_volume 975.7(5)
_cod_original_sg_symbol_H-M 'P -1 '
_cod_original_formula_sum 'C38 H26 Cu F12 Fe2 N4 O4 '
_cod_database_code 4312349

loop_
_symmetry_equiv_pos_as_xyz
x,y,z
-x,-y,-z

loop_
_atom_site_label
_atom_site_type_symbol
_atom_site_fract_x
_atom_site_fract_y
_atom_site_fract_z
_atom_site_U_iso_or_equiv
_atom_site_adp_type
_atom_site_occupancy
_atom_site_calc_flag
_atom_site_refinement_flags
_atom_site_disorder_assembly
_atom_site_disorder_group
Cu Cu 1.0000 0.0000 1.0000 0.0337(1) Uani 1.00 d S . .
Fe Fe 0.73057(4) -0.40561(4) 0.82460(7) 0.0409(1) Uani 1.00 d . . .
F(1) F 1.3458(4) -0.0347(4) 1.4684(6) 0.157(2) Uani 1.00 d . . .
F(2) F 1.4485(4) -0.1405(4) 1.2714(7) 0.158(2) Uani 1.00 d . . .
F(3) F 1.4143(5) 0.0107(5) 1.228(1) 0.225(3) Uani 1.00 d . . .
F(4) F 1.3245(3) -0.2874(3) 0.6192(6) 0.137(1) Uani 1.00 d . . .
F(5) F 1.1805(3) -0.2149(3) 0.4544(4) 0.100(1) Uani 1.00 d . . .
F(6) F 1.1590(5) -0.3167(3) 0.6648(7) 0.142(2) Uani 1.00 d . . .
O(1) O 1.1703(2) -0.0134(2) 1.1975(4) 0.0488(7) Uani 1.00 d . . .
O(2) O 1.0860(2) -0.1084(2) 0.8017(3) 0.0393(6) Uani 1.00 d . . .
N(1) N 0.9413(2) -0.1120(2) 1.1359(4) 0.0368(6) Uani 1.00 d . . .
N(2) N 0.8526(3) -0.2635(2) 1.3102(4) 0.0491(8) Uani 1.00 d . . .
C(1) C 0.9070(3) -0.0986(3) 1.3339(5) 0.0432(9) Uani 1.00 d . . .
C(2) C 0.8633(4) -0.1730(3) 1.4166(5) 0.052(1) Uani 1.00 d . . .
C(3) C 0.8856(3) -0.2774(2) 1.1101(4) 0.0360(7) Uani 1.00 d . . .
C(4) C 0.9313(3) -0.2028(2) 1.0271(4) 0.0369(7) Uani 1.00 d . . .
C(5) C 0.8761(3) -0.3756(2) 0.9886(5) 0.0388(8) Uani 1.00 d . . .
C(6) C 0.8365(4) -0.4592(3) 1.0647(6) 0.0503(10) Uani 1.00 d . . .
C(7) C 0.8389(4) -0.5389(3) 0.8958(7) 0.059(1) Uani 1.00 d . . .
C(8) C 0.8776(4) -0.5062(3) 0.7181(7) 0.059(1) Uani 1.00 d . . .
C(9) C 0.9001(3) -0.4039(3) 0.7719(5) 0.0428(8) Uani 1.00 d . . .
C(10) C 0.6046(4) -0.2743(4) 0.8422(10) 0.077(2) Uani 1.00 d . . .
C(11) C 0.5681(4) -0.3534(5) 0.9355(8) 0.077(2) Uani 1.00 d . . .
C(12) C 0.5680(4) -0.4356(4) 0.7833(10) 0.079(2) Uani 1.00 d . . .
C(13) C 0.6048(4) -0.4106(5) 0.5978(8) 0.080(2) Uani 1.00 d . . .
C(14) C 0.6282(4) -0.3114(4) 0.6313(9) 0.076(2) Uani 1.00 d . . .
C(15) C 1.3694(4) -0.0600(4) 1.2756(8) 0.072(1) Uani 1.00 d . . .
C(16) C 1.2609(3) -0.0701(3) 1.1373(5) 0.0462(9) Uani 1.00 d . . .
C(17) C 1.2774(3) -0.1433(3) 0.9586(6) 0.0533(10) Uani 1.00 d . . .
C(18) C 1.1900(3) -0.1568(2) 0.8141(5) 0.0400(8) Uani 1.00 d . . .
C(19) C 1.2169(4) -0.2451(3) 0.6377(6) 0.054(1) Uani 1.00 d . . .
H(1) H 0.9124 -0.0360 1.4178 0.0760 Uiso 1.00 calc . . .
H(2) H 0.8393 -0.1601 1.5567 0.0760 Uiso 1.00 calc . . .
H(3) H 0.9558 -0.2161 0.8870 0.0760 Uiso 1.00 calc . . .
H(4) H 0.8142 -0.4619 1.2036 0.0760 Uiso 1.00 calc . . .
H(5) H 0.8166 -0.6034 0.9021 0.0760 Uiso 1.00 calc . . .
H(6) H 0.8857 -0.5442 0.5842 0.0760 Uiso 1.00 calc . . .
H(7) H 0.9268 -0.3627 0.6810 0.0760 Uiso 1.00 calc . . .
H(8) H 0.6129 -0.2081 0.9096 0.0760 Uiso 1.00 calc . . .
H(9) H 0.5460 -0.3495 1.0761 0.0760 Uiso 1.00 calc . . .
H(10) H 0.5465 -0.4990 0.8037 0.0760 Uiso 1.00 calc . . .
H(11) H 0.6127 -0.4546 0.4693 0.0760 Uiso 1.00 calc . . .
H(12) H 0.6546 -0.2738 0.5315 0.0760 Uiso 1.00 calc . . .
H(13) H 1.3526 -0.1848 0.9377 0.0760 Uiso 1.00 calc . . .

loop_
_atom_site_aniso_label
_atom_site_aniso_U_11
_atom_site_aniso_U_22
_atom_site_aniso_U_33
_atom_site_aniso_U_12
_atom_site_aniso_U_13
_atom_site_aniso_U_23
Cu 0.0355(3) 0.0307(3) 0.0342(3) -0.0095(2) 0.0062(2) -0.0076(2)
Fe 0.0374(3) 0.0387(3) 0.0478(3) -0.0130(2) -0.0055(2) 0.0035(2)
F(1) 0.092(3) 0.256(6) 0.082(2) 0.007(3) -0.032(2) -0.069(3)
F(2) 0.096(3) 0.163(4) 0.156(4) 0.048(3) -0.072(3) -0.069(3)
F(3) 0.190(5) 0.248(7) 0.305(8) -0.177(6) -0.160(6) 0.158(6)
F(4) 0.078(2) 0.156(3) 0.123(3) 0.049(2) -0.013(2) -0.087(3)
F(5) 0.128(3) 0.105(2) 0.045(1) 0.016(2) 0.001(2) -0.017(1)
F(6) 0.227(5) 0.076(2) 0.133(3) -0.078(3) 0.074(3) -0.062(2)
O(1) 0.048(1) 0.052(1) 0.041(1) -0.006(1) 0.001(1) -0.010(1)
O(2) 0.039(1) 0.038(1) 0.040(1) -0.0097(9) 0.0063(9) -0.0079(9)
N(1) 0.040(1) 0.037(1) 0.033(1) -0.013(1) 0.002(1) -0.0057(10)
N(2) 0.068(2) 0.047(2) 0.035(1) -0.020(1) 0.006(1) 0.001(1)
C(1) 0.052(2) 0.045(2) 0.032(1) -0.015(2) 0.001(1) -0.006(1)
C(2) 0.077(3) 0.052(2) 0.031(1) -0.022(2) 0.009(2) -0.001(1)
C(3) 0.036(2) 0.036(2) 0.035(1) -0.008(1) -0.003(1) 0.000(1)
C(4) 0.040(2) 0.038(2) 0.033(1) -0.012(1) 0.006(1) -0.007(1)
C(5) 0.038(2) 0.036(2) 0.042(2) -0.011(1) -0.005(1) 0.001(1)
C(6) 0.058(2) 0.037(2) 0.057(2) -0.014(2) -0.012(2) 0.011(2)
C(7) 0.066(3) 0.033(2) 0.077(3) -0.013(2) -0.013(2) -0.001(2)
C(8) 0.054(2) 0.045(2) 0.068(2) -0.005(2) -0.006(2) -0.019(2)
C(9) 0.037(2) 0.039(2) 0.048(2) -0.006(1) 0.003(1) -0.010(1)
C(10) 0.042(2) 0.064(3) 0.119(4) 0.003(2) -0.011(2) 0.009(3)
C(11) 0.045(2) 0.102(4) 0.085(3) -0.012(2) 0.010(2) 0.016(3)
C(12) 0.050(2) 0.089(4) 0.110(4) -0.033(2) -0.014(2) 0.029(3)
C(13) 0.056(3) 0.112(4) 0.073(3) -0.027(3) -0.027(2) 0.012(3)
C(14) 0.050(2) 0.094(4) 0.091(3) -0.010(2) -0.013(2) 0.047(3)
C(15) 0.050(2) 0.083(3) 0.072(3) -0.006(2) -0.011(2) -0.018(2)
C(16) 0.046(2) 0.047(2) 0.042(2) -0.008(2) -0.003(1) -0.005(1)
C(17) 0.040(2) 0.059(2) 0.052(2) 0.002(2) 0.002(1) -0.012(2)
C(18) 0.045(2) 0.036(1) 0.037(1) -0.006(1) 0.009(1) -0.005(1)
C(19) 0.054(2) 0.047(2) 0.052(2) -0.002(2) 0.007(2) -0.013(2)

loop_
_atom_type_symbol
_atom_type_description
_atom_type_scat_dispersion_real
_atom_type_scat_dispersion_imag
_atom_type_scat_source
C C 0.003 0.002
;International Tables for Crystallography
(1992, Vol. C, Tables 4.2.6.8 and 6.1.1.1)
;
H H 0.000 0.000
;International Tables for Crystallography
(1992, Vol. C, Table 6.1.1.2)
;
N N 0.006 0.003
;International Tables for Crystallography
(1992, Vol. C, Tables 4.2.6.8 and 6.1.1.1)
;
O O 0.011 0.006
;International Tables for Crystallography
(1992, Vol. C, Tables 4.2.6.8 and 6.1.1.1)
;
Cu Cu 0.320 1.265
;International Tables for Crystallography
(1992, Vol. C, Tables 4.2.6.8 and 6.1.1.1)
;
Fe Fe 0.346 0.844
;International Tables for Crystallography
(1992, Vol. C, Tables 4.2.6.8 and 6.1.1.1)
;
F F 0.017 0.010
;International Tables for Crystallography
(1992, Vol. C, Tables 4.2.6.8 and 6.1.1.1)
;

loop_
_geom_angle_atom_site_label_1
_geom_angle_atom_site_label_2
_geom_angle_atom_site_label_3
_geom_angle
_geom_angle_site_symmetry_1
_geom_angle_site_symmetry_2
_geom_angle_site_symmetry_3
_geom_angle_publ_flag
O(2) Cu O(2) 180.0 . 2_757 0_555 yes
O(2) Cu N(1) 89.39(9) . . 0_555 yes
O(2) Cu N(1) 90.61(9) . 2_757 0_555 yes
O(2) Cu N(1) 90.61(9) 2_757 . 0_555 yes
O(2) Cu N(1) 89.39(9) 2_757 2_757 0_555 yes
N(1) Cu N(1) 180.0 . 2_757 0_555 yes
C(5) Fe C(6) 40.9(1) . . 0_555 yes
C(5) Fe C(7) 68.4(1) . . 0_555 yes
C(5) Fe C(8) 68.6(1) . . 0_555 yes
C(5) Fe C(9) 41.0(1) . . 0_555 yes
C(5) Fe C(10) 109.4(2) . . 0_555 yes
C(5) Fe C(11) 122.3(2) . . 0_555 yes
C(5) Fe C(12) 156.6(2) . . 0_555 yes
C(5) Fe C(13) 162.2(2) . . 0_555 yes
C(5) Fe C(14) 126.2(2) . . 0_555 yes
C(6) Fe C(7) 40.9(1) . . 0_555 yes
C(6) Fe C(8) 68.5(2) . . 0_555 yes
C(6) Fe C(9) 69.0(2) . . 0_555 yes
C(6) Fe C(10) 125.9(2) . . 0_555 yes
C(6) Fe C(11) 107.9(2) . . 0_555 yes
C(6) Fe C(12) 120.9(2) . . 0_555 yes
C(6) Fe C(13) 155.4(2) . . 0_555 yes
C(6) Fe C(14) 163.2(2) . . 0_555 yes
C(7) Fe C(8) 39.9(2) . . 0_555 yes
C(7) Fe C(9) 68.2(2) . . 0_555 yes
C(7) Fe C(10) 162.4(2) . . 0_555 yes
C(7) Fe C(11) 124.8(2) . . 0_555 yes
C(7) Fe C(12) 107.6(2) . . 0_555 yes
C(7) Fe C(13) 120.2(2) . . 0_555 yes
C(7) Fe C(14) 154.8(2) . . 0_555 yes
C(8) Fe C(9) 40.9(1) . . 0_555 yes
C(8) Fe C(10) 157.1(2) . . 0_555 yes
C(8) Fe C(11) 160.2(2) . . 0_555 yes
C(8) Fe C(12) 124.1(2) . . 0_555 yes
C(8) Fe C(13) 107.2(2) . . 0_555 yes
C(8) Fe C(14) 120.9(2) . . 0_555 yes
C(9) Fe C(10) 122.4(2) . . 0_555 yes
C(9) Fe C(11) 157.8(2) . . 0_555 yes
C(9) Fe C(12) 160.9(2) . . 0_555 yes
C(9) Fe C(13) 124.6(2) . . 0_555 yes
C(9) Fe C(14) 108.1(2) . . 0_555 yes
C(10) Fe C(11) 40.5(2) . . 0_555 yes
C(10) Fe C(12) 67.1(2) . . 0_555 yes
C(10) Fe C(13) 67.4(2) . . 0_555 yes
C(10) Fe C(14) 40.6(2) . . 0_555 yes
C(11) Fe C(12) 39.8(2) . . 0_555 yes
C(11) Fe C(13) 67.5(2) . . 0_555 yes
C(11) Fe C(14) 68.2(2) . . 0_555 yes
C(12) Fe C(13) 40.1(2) . . 0_555 yes
C(12) Fe C(14) 67.3(2) . . 0_555 yes
C(13) Fe C(14) 39.8(2) . . 0_555 yes
Cu O(2) C(18) 129.3(2) . . 0_555 yes
Cu N(1) C(1) 122.8(2) . . 0_555 yes
Cu N(1) C(4) 121.2(2) . . 0_555 yes
C(1) N(1) C(4) 116.0(3) . . 0_555 yes
C(2) N(2) C(3) 115.8(3) . . 0_555 yes
N(1) C(1) C(2) 121.3(3) . . 0_555 yes
N(2) C(2) C(1) 123.4(3) . . 0_555 yes
N(2) C(3) C(4) 120.7(3) . . 0_555 yes
N(2) C(3) C(5) 117.6(3) . . 0_555 yes
C(4) C(3) C(5) 121.6(3) . . 0_555 yes
N(1) C(4) C(3) 122.7(3) . . 0_555 yes
Fe C(5) C(3) 125.1(2) . . 0_555 yes
Fe C(5) C(6) 69.1(2) . . 0_555 yes
Fe C(5) C(9) 69.4(2) . . 0_555 yes
C(3) C(5) C(6) 125.5(3) . . 0_555 yes
C(3) C(5) C(9) 126.7(3) . . 0_555 yes
C(6) C(5) C(9) 107.8(3) . . 0_555 yes
Fe C(6) C(5) 69.9(2) . . 0_555 yes
Fe C(6) C(7) 69.8(2) . . 0_555 yes
C(5) C(6) C(7) 107.3(3) . . 0_555 yes
Fe C(7) C(6) 69.3(2) . . 0_555 yes
Fe C(7) C(8) 70.6(2) . . 0_555 yes
C(6) C(7) C(8) 109.2(3) . . 0_555 yes
Fe C(8) C(7) 69.5(2) . . 0_555 yes
Fe C(8) C(9) 69.0(2) . . 0_555 yes
C(7) C(8) C(9) 108.0(3) . . 0_555 yes
Fe C(9) C(5) 69.6(2) . . 0_555 yes
Fe C(9) C(8) 70.1(2) . . 0_555 yes
C(5) C(9) C(8) 107.6(3) . . 0_555 yes
Fe C(10) C(11) 69.5(3) . . 0_555 yes
Fe C(10) C(14) 69.5(3) . . 0_555 yes
C(11) C(10) C(14) 107.6(5) . . 0_555 yes
Fe C(11) C(10) 70.1(3) . . 0_555 yes
Fe C(11) C(12) 69.7(3) . . 0_555 yes
C(10) C(11) C(12) 107.2(4) . . 0_555 yes
Fe C(12) C(11) 70.5(3) . . 0_555 yes
Fe C(12) C(13) 70.1(2) . . 0_555 yes
C(11) C(12) C(13) 109.3(5) . . 0_555 yes
Fe C(13) C(12) 69.8(3) . . 0_555 yes
Fe C(13) C(14) 70.4(3) . . 0_555 yes
C(12) C(13) C(14) 108.4(5) . . 0_555 yes
Fe C(14) C(10) 69.9(3) . . 0_555 yes
Fe C(14) C(13) 69.7(3) . . 0_555 yes
C(10) C(14) C(13) 107.4(5) . . 0_555 yes
F(1) C(15) F(2) 105.7(5) . . 0_555 yes
F(1) C(15) F(3) 104.3(6) . . 0_555 yes
F(1) C(15) C(16) 112.6(4) . . 0_555 yes
F(2) C(15) F(3) 106.9(6) . . 0_555 yes
F(2) C(15) C(16) 115.5(4) . . 0_555 yes
F(3) C(15) C(16) 111.0(5) . . 0_555 yes
O(1) C(16) C(15) 115.3(3) . . 0_555 yes
O(1) C(16) C(17) 128.3(3) . . 0_555 yes
C(15) C(16) C(17) 116.5(3) . . 0_555 yes
C(16) C(17) C(18) 123.1(3) . . 0_555 yes
O(2) C(18) C(17) 130.4(3) . . 0_555 yes
O(2) C(18) C(19) 111.8(3) . . 0_555 yes
C(17) C(18) C(19) 117.7(3) . . 0_555 yes
F(4) C(19) F(5) 106.1(4) . . 0_555 yes
F(4) C(19) F(6) 108.5(4) . . 0_555 yes
F(4) C(19) C(18) 115.7(3) . . 0_555 yes
F(5) C(19) F(6) 104.9(4) . . 0_555 yes
F(5) C(19) C(18) 112.1(3) . . 0_555 yes
F(6) C(19) C(18) 109.0(3) . . 0_555 yes

loop_
_geom_bond_atom_site_label_1
_geom_bond_atom_site_label_2
_geom_bond_distance
_geom_bond_site_symmetry_1
_geom_bond_site_symmetry_2
_geom_bond_publ_flag
Cu O(2) 1.964(2) . . yes
Cu O(2) 1.964(2) . 2_757 yes
Cu N(1) 2.051(3) . . yes
Cu N(1) 2.051(3) . 2_757 yes
Fe C(5) 2.046(3) . . yes
Fe C(6) 2.035(4) . . yes
Fe C(7) 2.041(4) . . yes
Fe C(8) 2.056(4) . . yes
Fe C(9) 2.043(3) . . yes
Fe C(10) 2.043(4) . . yes
Fe C(11) 2.035(5) . . yes
Fe C(12) 2.025(4) . . yes
Fe C(13) 2.028(4) . . yes
Fe C(14) 2.036(4) . . yes
F(1) C(15) 1.281(6) . . yes
F(2) C(15) 1.266(6) . . yes
F(3) C(15) 1.238(7) . . yes
F(4) C(19) 1.282(5) . . yes
F(5) C(19) 1.313(5) . . yes
F(6) C(19) 1.304(5) . . yes
O(1) C(16) 1.228(4) . . yes
O(2) C(18) 1.264(4) . . yes
N(1) C(1) 1.341(4) . . yes
N(1) C(4) 1.345(3) . . yes
N(2) C(2) 1.338(4) . . yes
N(2) C(3) 1.349(4) . . yes
C(1) C(2) 1.365(5) . . yes
C(3) C(4) 1.383(4) . . yes
C(3) C(5) 1.461(4) . . yes
C(5) C(6) 1.426(5) . . yes
C(5) C(9) 1.433(4) . . yes
C(6) C(7) 1.426(5) . . yes
C(7) C(8) 1.397(7) . . yes
C(8) C(9) 1.432(5) . . yes
C(10) C(11) 1.411(7) . . yes
C(10) C(14) 1.415(8) . . yes
C(11) C(12) 1.381(8) . . yes
C(12) C(13) 1.388(7) . . yes
C(13) C(14) 1.385(7) . . yes
C(15) C(16) 1.535(6) . . yes
C(16) C(17) 1.415(5) . . yes
C(17) C(18) 1.374(5) . . yes
C(18) C(19) 1.533(4) . . yes

loop_
_geom_contact_atom_site_label_1
_geom_contact_atom_site_label_2
_geom_contact_distance
_geom_contact_site_symmetry_1
_geom_contact_site_symmetry_2
_geom_contact_publ_flag
F(1) C(2) 3.344(6) . 2_758 ?
F(1) F(5) 3.355(7) . 1_556 ?
F(1) C(1) 3.371(6) . 2_758 ?
F(1) F(3) 3.392(6) . 2_858 ?
F(2) C(11) 3.460(7) . 1_655 ?
F(2) C(10) 3.506(8) . 1_655 ?
F(3) F(3) 3.60(2) . 2_857 ?
F(4) C(12) 3.325(6) . 1_655 ?
F(4) C(13) 3.372(6) . 1_655 ?
F(4) C(11) 3.448(7) . 1_655 ?
F(4) C(14) 3.514(6) . 1_655 ?
F(4) C(10) 3.548(6) . 1_655 ?
F(5) C(16) 3.249(5) . 1_554 ?
F(5) O(1) 3.275(4) . 1_554 ?
F(5) C(1) 3.365(5) . 1_554 ?
F(5) N(1) 3.530(4) . 1_554 ?
F(6) C(8) 3.280(5) . 2_746 ?
F(6) C(7) 3.588(7) . 2_747 ?
F(6) C(6) 3.596(6) . 2_747 ?
O(1) C(2) 3.281(4) . 2_758 ?
O(1) C(1) 3.301(4) . 2_758 ?
O(2) C(1) 3.584(4) . 1_554 ?
C(5) C(7) 3.384(6) . 2_747 ?
C(5) C(8) 3.560(5) . 2_747 ?
C(6) C(9) 3.437(5) . 2_747 ?
C(6) C(8) 3.533(6) . 2_747 ?

loop_
_geom_torsion_atom_site_label_1
_geom_torsion_atom_site_label_2
_geom_torsion_atom_site_label_3
_geom_torsion_atom_site_label_4
_geom_torsion
_geom_torsion_site_symmetry_1
_geom_torsion_site_symmetry_2
_geom_torsion_site_symmetry_3
_geom_torsion_site_symmetry_4
_geom_torsion_publ_flag
Cu O(2) C(18) C(17) -6.3(6) 0_555 9_1 5_555 55_5 yes
Cu O(2) C(18) C(19) 172.5(2) 0_555 9_1 5_555 55_5 yes
Cu O(2) C(18) C(17) 6.3(6) 0_555 9_1 5_555 55_5 yes
Cu O(2) C(18) C(19) -172.5(2) 0_555 9_1 5_555 55_5 yes
Cu N(1) C(1) C(2) 176.9(3) 0_555 9_1 5_555 55_5 yes
Cu N(1) C(4) C(3) -176.0(2) 0_555 9_1 5_555 55_5 yes
Cu N(1) C(1) C(2) -176.9(3) 0_555 9_1 5_555 55_5 yes
Cu N(1) C(4) C(3) 176.0(2) 0_555 9_1 5_555 55_5 yes
Fe C(5) C(3) N(2) 87.1(3) 0_555 9_1 5_555 55_5 yes
Fe C(5) C(3) C(4) -95.7(4) 0_555 9_1 5_555 55_5 yes
Fe C(5) C(6) C(7) 60.0(3) 0_555 9_1 5_555 55_5 yes
Fe C(5) C(9) C(8) -60.0(2) 0_555 9_1 5_555 55_5 yes
Fe C(6) C(5) C(3) 119.0(3) 0_555 9_1 5_555 55_5 yes
Fe C(6) C(5) C(9) -58.8(2) 0_555 9_1 5_555 55_5 yes
Fe C(6) C(7) C(8) 59.5(3) 0_555 9_1 5_555 55_5 yes
Fe C(7) C(6) C(5) -60.1(3) 0_555 9_1 5_555 55_5 yes
Fe C(7) C(8) C(9) 58.5(3) 0_555 9_1 5_555 55_5 yes
Fe C(8) C(7) C(6) -58.7(3) 0_555 9_1 5_555 55_5 yes
Fe C(8) C(9) C(5) 59.7(2) 0_555 9_1 5_555 55_5 yes
Fe C(9) C(5) C(3) -119.1(3) 0_555 9_1 5_555 55_5 yes
Fe C(9) C(5) C(6) 58.6(2) 0_555 9_1 5_555 55_5 yes
Fe C(9) C(8) C(7) -58.7(3) 0_555 9_1 5_555 55_5 yes
Fe C(10) C(11) C(12) -60.1(3) 0_555 9_1 5_555 55_5 yes
Fe C(10) C(14) C(13) 59.9(3) 0_555 9_1 5_555 55_5 yes
Fe C(11) C(10) C(14) 59.2(3) 0_555 9_1 5_555 55_5 yes
Fe C(11) C(12) C(13) -59.6(3) 0_555 9_1 5_555 55_5 yes
Fe C(12) C(11) C(10) 60.3(3) 0_555 9_1 5_555 55_5 yes
Fe C(12) C(13) C(14) -60.1(3) 0_555 9_1 5_555 55_5 yes
Fe C(13) C(12) C(11) 59.8(4) 0_555 9_1 5_555 55_5 yes
Fe C(13) C(14) C(10) -60.0(3) 0_555 9_1 5_555 55_5 yes
Fe C(14) C(10) C(11) -59.2(3) 0_555 9_1 5_555 55_5 yes
Fe C(14) C(13) C(12) 59.7(3) 0_555 9_1 5_555 55_5 yes
F(1) C(15) C(16) O(1) 30.6(7) 0_555 9_1 5_555 55_5 yes
F(1) C(15) C(16) C(17) -149.1(5) 0_555 9_1 5_555 55_5 yes
F(2) C(15) C(16) O(1) 152.2(5) 0_555 9_1 5_555 55_5 yes
F(2) C(15) C(16) C(17) -27.5(7) 0_555 9_1 5_555 55_5 yes
F(3) C(15) C(16) O(1) -85.9(6) 0_555 9_1 5_555 55_5 yes
F(3) C(15) C(16) C(17) 94.4(6) 0_555 9_1 5_555 55_5 yes
F(4) C(19) C(18) O(2) 169.3(4) 0_555 9_1 5_555 55_5 yes
F(4) C(19) C(18) C(17) -11.8(6) 0_555 9_1 5_555 55_5 yes
F(5) C(19) C(18) O(2) 47.5(5) 0_555 9_1 5_555 55_5 yes
F(5) C(19) C(18) C(17) -133.6(4) 0_555 9_1 5_555 55_5 yes
F(6) C(19) C(18) O(2) -68.1(5) 0_555 9_1 5_555 55_5 yes
F(6) C(19) C(18) C(17) 110.8(5) 0_555 9_1 5_555 55_5 yes
O(1) C(16) C(17) C(18) 4.1(7) 0_555 9_1 5_555 55_5 yes
O(2) Cu N(1) C(1) 155.9(3) 0_555 9_1 5_555 55_5 yes
O(2) Cu N(1) C(4) -26.4(3) 0_555 9_1 5_555 55_5 yes
O(2) Cu N(1) C(1) 24.1(3) 0_555 9_1 5_555 55_5 yes
O(2) Cu N(1) C(4) -153.6(3) 0_555 9_1 5_555 55_5 yes
O(2) C(18) C(17) C(16) 3.8(7) 0_555 9_1 5_555 55_5 yes
N(1) Cu O(2) C(18) -92.5(3) 0_555 9_1 5_555 55_5 yes
N(1) Cu O(2) C(18) -87.5(3) 0_555 9_1 5_555 55_5 yes
N(1) C(1) C(2) N(2) 0.8(6) 0_555 9_1 5_555 55_5 yes
N(1) C(4) C(3) N(2) -2.6(5) 0_555 9_1 5_555 55_5 yes
N(1) C(4) C(3) C(5) -179.8(3) 0_555 9_1 5_555 55_5 yes
N(2) C(3) C(5) C(6) -1.0(5) 0_555 9_1 5_555 55_5 yes
N(2) C(3) C(5) C(9) 176.3(3) 0_555 9_1 5_555 55_5 yes
C(1) N(1) C(4) C(3) 1.8(5) 0_555 9_1 5_555 55_5 yes
C(1) C(2) N(2) C(3) -1.5(6) 0_555 9_1 5_555 55_5 yes
C(2) N(2) C(3) C(4) 2.3(5) 0_555 9_1 5_555 55_5 yes
C(2) N(2) C(3) C(5) 179.6(3) 0_555 9_1 5_555 55_5 yes
C(2) C(1) N(1) C(4) -0.8(5) 0_555 9_1 5_555 55_5 yes
C(3) C(5) Fe C(6) -119.4(4) 0_555 9_1 5_555 55_5 yes
C(3) C(5) Fe C(7) -157.8(3) 0_555 9_1 5_555 55_5 yes
C(3) C(5) Fe C(8) 159.2(3) 0_555 9_1 5_555 55_5 yes
C(3) C(5) Fe C(9) 121.1(4) 0_555 9_1 5_555 55_5 yes
C(3) C(5) Fe C(10) 3.6(3) 0_555 9_1 5_555 55_5 yes
C(3) C(5) Fe C(11) -39.4(4) 0_555 9_1 5_555 55_5 yes
C(3) C(5) Fe C(12) -73.3(6) 0_555 9_1 5_555 55_5 yes
C(3) C(5) Fe C(13) 79.6(7) 0_555 9_1 5_555 55_5 yes
C(3) C(5) Fe C(14) 45.8(4) 0_555 9_1 5_555 55_5 yes
C(3) C(5) C(6) C(7) 179.0(3) 0_555 9_1 5_555 55_5 yes
C(3) C(5) C(9) C(8) -179.1(3) 0_555 9_1 5_555 55_5 yes
C(4) C(3) C(5) C(6) 176.2(3) 0_555 9_1 5_555 55_5 yes
C(4) C(3) C(5) C(9) -6.5(5) 0_555 9_1 5_555 55_5 yes
C(5) Fe C(6) C(7) -118.2(3) 0_555 9_1 5_555 55_5 yes
C(5) Fe C(7) C(6) 38.4(2) 0_555 9_1 5_555 55_5 yes
C(5) Fe C(7) C(8) -82.0(2) 0_555 9_1 5_555 55_5 yes
C(5) Fe C(8) C(7) 81.5(2) 0_555 9_1 5_555 55_5 yes
C(5) Fe C(8) C(9) -38.3(2) 0_555 9_1 5_555 55_5 yes
C(5) Fe C(9) C(8) 118.5(3) 0_555 9_1 5_555 55_5 yes
C(5) Fe C(10) C(11) -117.4(3) 0_555 9_1 5_555 55_5 yes
C(5) Fe C(10) C(14) 123.6(3) 0_555 9_1 5_555 55_5 yes
C(5) Fe C(11) C(10) 82.2(3) 0_555 9_1 5_555 55_5 yes
C(5) Fe C(11) C(12) -159.7(3) 0_555 9_1 5_555 55_5 yes
C(5) Fe C(12) C(11) 47.5(6) 0_555 9_1 5_555 55_5 yes
C(5) Fe C(12) C(13) 167.5(4) 0_555 9_1 5_555 55_5 yes
C(5) Fe C(13) C(12) -163.7(5) 0_555 9_1 5_555 55_5 yes
C(5) Fe C(13) C(14) -44.5(8) 0_555 9_1 5_555 55_5 yes
C(5) Fe C(14) C(10) -77.1(3) 0_555 9_1 5_555 55_5 yes
C(5) Fe C(14) C(13) 164.6(3) 0_555 9_1 5_555 55_5 yes
C(5) C(6) Fe C(7) 118.2(3) 0_555 9_1 5_555 55_5 yes
C(5) C(6) Fe C(8) 81.7(2) 0_555 9_1 5_555 55_5 yes
C(5) C(6) Fe C(9) 37.7(2) 0_555 9_1 5_555 55_5 yes
C(5) C(6) Fe C(10) -77.8(3) 0_555 9_1 5_555 55_5 yes
C(5) C(6) Fe C(11) -119.0(3) 0_555 9_1 5_555 55_5 yes
C(5) C(6) Fe C(12) -160.5(3) 0_555 9_1 5_555 55_5 yes
C(5) C(6) Fe C(13) 166.1(4) 0_555 9_1 5_555 55_5 yes
C(5) C(6) Fe C(14) -45.5(7) 0_555 9_1 5_555 55_5 yes
C(5) C(6) C(7) C(8) -0.6(5) 0_555 9_1 5_555 55_5 yes
C(5) C(9) Fe C(6) -37.6(2) 0_555 9_1 5_555 55_5 yes
C(5) C(9) Fe C(7) -81.7(2) 0_555 9_1 5_555 55_5 yes
C(5) C(9) Fe C(8) -118.5(3) 0_555 9_1 5_555 55_5 yes
C(5) C(9) Fe C(10) 82.4(3) 0_555 9_1 5_555 55_5 yes
C(5) C(9) Fe C(11) 48.4(5) 0_555 9_1 5_555 55_5 yes
C(5) C(9) Fe C(12) -162.5(5) 0_555 9_1 5_555 55_5 yes
C(5) C(9) Fe C(13) 165.8(3) 0_555 9_1 5_555 55_5 yes
C(5) C(9) Fe C(14) 124.8(3) 0_555 9_1 5_555 55_5 yes
C(5) C(9) C(8) C(7) 1.0(4) 0_555 9_1 5_555 55_5 yes
C(6) Fe C(5) C(9) 119.5(3) 0_555 9_1 5_555 55_5 yes
C(6) Fe C(7) C(8) -120.4(3) 0_555 9_1 5_555 55_5 yes
C(6) Fe C(8) C(7) 37.4(2) 0_555 9_1 5_555 55_5 yes
C(6) Fe C(8) C(9) -82.4(2) 0_555 9_1 5_555 55_5 yes
C(6) Fe C(9) C(8) 80.9(3) 0_555 9_1 5_555 55_5 yes
C(6) Fe C(10) C(11) -74.7(4) 0_555 9_1 5_555 55_5 yes
C(6) Fe C(10) C(14) 166.3(3) 0_555 9_1 5_555 55_5 yes
C(6) Fe C(11) C(10) 124.9(3) 0_555 9_1 5_555 55_5 yes
C(6) Fe C(11) C(12) -117.1(3) 0_555 9_1 5_555 55_5 yes
C(6) Fe C(12) C(11) 80.8(3) 0_555 9_1 5_555 55_5 yes
C(6) Fe C(12) C(13) -159.1(3) 0_555 9_1 5_555 55_5 yes
C(6) Fe C(13) C(12) 47.1(6) 0_555 9_1 5_555 55_5 yes
C(6) Fe C(13) C(14) 166.3(4) 0_555 9_1 5_555 55_5 yes
C(6) Fe C(14) C(10) -41.7(8) 0_555 9_1 5_555 55_5 yes
C(6) Fe C(14) C(13) -160.1(6) 0_555 9_1 5_555 55_5 yes
C(6) C(5) Fe C(7) -38.4(2) 0_555 9_1 5_555 55_5 yes
C(6) C(5) Fe C(8) -81.4(3) 0_555 9_1 5_555 55_5 yes
C(6) C(5) Fe C(9) -119.5(3) 0_555 9_1 5_555 55_5 yes
C(6) C(5) Fe C(10) 123.0(3) 0_555 9_1 5_555 55_5 yes
C(6) C(5) Fe C(11) 80.0(3) 0_555 9_1 5_555 55_5 yes
C(6) C(5) Fe C(12) 46.1(5) 0_555 9_1 5_555 55_5 yes
C(6) C(5) Fe C(13) -161.0(6) 0_555 9_1 5_555 55_5 yes
C(6) C(5) Fe C(14) 165.2(3) 0_555 9_1 5_555 55_5 yes
C(6) C(5) C(9) C(8) -1.4(4) 0_555 9_1 5_555 55_5 yes
C(6) C(7) Fe C(8) 120.4(3) 0_555 9_1 5_555 55_5 yes
C(6) C(7) Fe C(9) 82.7(2) 0_555 9_1 5_555 55_5 yes
C(6) C(7) Fe C(10) -47.6(7) 0_555 9_1 5_555 55_5 yes
C(6) C(7) Fe C(11) -76.7(3) 0_555 9_1 5_555 55_5 yes
C(6) C(7) Fe C(12) -117.1(3) 0_555 9_1 5_555 55_5 yes
C(6) C(7) Fe C(13) -159.0(3) 0_555 9_1 5_555 55_5 yes
C(6) C(7) Fe C(14) 169.0(4) 0_555 9_1 5_555 55_5 yes
C(6) C(7) C(8) C(9) -0.2(5) 0_555 9_1 5_555 55_5 yes
C(7) Fe C(5) C(9) 81.1(2) 0_555 9_1 5_555 55_5 yes
C(7) Fe C(8) C(9) -119.8(3) 0_555 9_1 5_555 55_5 yes
C(7) Fe C(9) C(8) 36.8(2) 0_555 9_1 5_555 55_5 yes
C(7) Fe C(10) C(11) -37.9(7) 0_555 9_1 5_555 55_5 yes
C(7) Fe C(10) C(14) -157.0(5) 0_555 9_1 5_555 55_5 yes
C(7) Fe C(11) C(10) 166.9(3) 0_555 9_1 5_555 55_5 yes
C(7) Fe C(11) C(12) -75.0(4) 0_555 9_1 5_555 55_5 yes
C(7) Fe C(12) C(11) 123.6(3) 0_555 9_1 5_555 55_5 yes
C(7) Fe C(12) C(13) -116.3(4) 0_555 9_1 5_555 55_5 yes
C(7) Fe C(13) C(12) 81.4(4) 0_555 9_1 5_555 55_5 yes
C(7) Fe C(13) C(14) -159.4(3) 0_555 9_1 5_555 55_5 yes
C(7) Fe C(14) C(10) 163.9(4) 0_555 9_1 5_555 55_5 yes
C(7) Fe C(14) C(13) 45.6(6) 0_555 9_1 5_555 55_5 yes
C(7) C(6) Fe C(8) -36.5(3) 0_555 9_1 5_555 55_5 yes
C(7) C(6) Fe C(9) -80.5(3) 0_555 9_1 5_555 55_5 yes
C(7) C(6) Fe C(10) 164.0(3) 0_555 9_1 5_555 55_5 yes
C(7) C(6) Fe C(11) 122.9(3) 0_555 9_1 5_555 55_5 yes
C(7) C(6) Fe C(12) 81.3(3) 0_555 9_1 5_555 55_5 yes
C(7) C(6) Fe C(13) 47.9(6) 0_555 9_1 5_555 55_5 yes
C(7) C(6) Fe C(14) -163.7(6) 0_555 9_1 5_555 55_5 yes
C(7) C(6) C(5) C(9) 1.2(4) 0_555 9_1 5_555 55_5 yes
C(7) C(8) Fe C(9) 119.8(3) 0_555 9_1 5_555 55_5 yes
C(7) C(8) Fe C(10) 170.8(4) 0_555 9_1 5_555 55_5 yes
C(7) C(8) Fe C(11) -45.6(6) 0_555 9_1 5_555 55_5 yes
C(7) C(8) Fe C(12) -76.1(3) 0_555 9_1 5_555 55_5 yes
C(7) C(8) Fe C(13) -116.8(3) 0_555 9_1 5_555 55_5 yes
C(7) C(8) Fe C(14) -158.1(3) 0_555 9_1 5_555 55_5 yes
C(8) Fe C(5) C(9) 38.1(2) 0_555 9_1 5_555 55_5 yes
C(8) Fe C(10) C(11) 162.0(4) 0_555 9_1 5_555 55_5 yes
C(8) Fe C(10) C(14) 42.9(6) 0_555 9_1 5_555 55_5 yes
C(8) Fe C(11) C(10) -159.2(5) 0_555 9_1 5_555 55_5 yes
C(8) Fe C(11) C(12) -41.2(7) 0_555 9_1 5_555 55_5 yes
C(8) Fe C(12) C(11) 164.4(3) 0_555 9_1 5_555 55_5 yes
C(8) Fe C(12) C(13) -75.6(4) 0_555 9_1 5_555 55_5 yes
C(8) Fe C(13) C(12) 122.9(4) 0_555 9_1 5_555 55_5 yes
C(8) Fe C(13) C(14) -117.9(3) 0_555 9_1 5_555 55_5 yes
C(8) Fe C(14) C(10) -162.0(3) 0_555 9_1 5_555 55_5 yes
C(8) Fe C(14) C(13) 79.7(4) 0_555 9_1 5_555 55_5 yes
C(8) C(7) Fe C(9) -37.7(2) 0_555 9_1 5_555 55_5 yes
C(8) C(7) Fe C(10) -168.0(5) 0_555 9_1 5_555 55_5 yes
C(8) C(7) Fe C(11) 162.9(3) 0_555 9_1 5_555 55_5 yes
C(8) C(7) Fe C(12) 122.5(3) 0_555 9_1 5_555 55_5 yes
C(8) C(7) Fe C(13) 80.6(3) 0_555 9_1 5_555 55_5 yes
C(8) C(7) Fe C(14) 48.6(5) 0_555 9_1 5_555 55_5 yes
C(8) C(9) Fe C(10) -159.0(3) 0_555 9_1 5_555 55_5 yes
C(8) C(9) Fe C(11) 166.9(5) 0_555 9_1 5_555 55_5 yes
C(8) C(9) Fe C(12) -43.9(6) 0_555 9_1 5_555 55_5 yes
C(8) C(9) Fe C(13) -75.7(3) 0_555 9_1 5_555 55_5 yes
C(8) C(9) Fe C(14) -116.6(3) 0_555 9_1 5_555 55_5 yes
C(9) Fe C(10) C(11) -161.0(3) 0_555 9_1 5_555 55_5 yes
C(9) Fe C(10) C(14) 80.0(3) 0_555 9_1 5_555 55_5 yes
C(9) Fe C(11) C(10) 46.7(6) 0_555 9_1 5_555 55_5 yes
C(9) Fe C(11) C(12) 164.8(4) 0_555 9_1 5_555 55_5 yes
C(9) Fe C(12) C(11) -162.4(5) 0_555 9_1 5_555 55_5 yes
C(9) Fe C(12) C(13) -42.3(7) 0_555 9_1 5_555 55_5 yes
C(9) Fe C(13) C(12) 164.5(3) 0_555 9_1 5_555 55_5 yes
C(9) Fe C(13) C(14) -76.3(4) 0_555 9_1 5_555 55_5 yes
C(9) Fe C(14) C(10) -119.0(3) 0_555 9_1 5_555 55_5 yes
C(9) Fe C(14) C(13) 122.7(3) 0_555 9_1 5_555 55_5 yes
C(9) C(5) Fe C(10) -117.5(3) 0_555 9_1 5_555 55_5 yes
C(9) C(5) Fe C(11) -160.5(2) 0_555 9_1 5_555 55_5 yes
C(9) C(5) Fe C(12) 165.6(4) 0_555 9_1 5_555 55_5 yes
C(9) C(5) Fe C(13) -41.4(7) 0_555 9_1 5_555 55_5 yes
C(9) C(5) Fe C(14) -75.3(3) 0_555 9_1 5_555 55_5 yes
C(9) C(8) Fe C(10) 51.0(5) 0_555 9_1 5_555 55_5 yes
C(9) C(8) Fe C(11) -165.4(5) 0_555 9_1 5_555 55_5 yes
C(9) C(8) Fe C(12) 164.1(2) 0_555 9_1 5_555 55_5 yes
C(9) C(8) Fe C(13) 123.4(3) 0_555 9_1 5_555 55_5 yes
C(9) C(8) Fe C(14) 82.1(3) 0_555 9_1 5_555 55_5 yes
C(10) Fe C(11) C(12) 118.0(4) 0_555 9_1 5_555 55_5 yes
C(10) Fe C(12) C(11) -38.5(3) 0_555 9_1 5_555 55_5 yes
C(10) Fe C(12) C(13) 81.6(4) 0_555 9_1 5_555 55_5 yes
C(10) Fe C(13) C(12) -80.8(4) 0_555 9_1 5_555 55_5 yes
C(10) Fe C(13) C(14) 38.4(3) 0_555 9_1 5_555 55_5 yes
C(10) Fe C(14) C(13) -118.4(4) 0_555 9_1 5_555 55_5 yes
C(10) C(11) Fe C(12) -118.0(4) 0_555 9_1 5_555 55_5 yes
C(10) C(11) Fe C(13) -81.0(3) 0_555 9_1 5_555 55_5 yes
C(10) C(11) Fe C(14) -37.8(3) 0_555 9_1 5_555 55_5 yes
C(10) C(11) C(12) C(13) 0.7(6) 0_555 9_1 5_555 55_5 yes
C(10) C(14) Fe C(11) 37.7(3) 0_555 9_1 5_555 55_5 yes
C(10) C(14) Fe C(12) 80.8(3) 0_555 9_1 5_555 55_5 yes
C(10) C(14) Fe C(13) 118.4(4) 0_555 9_1 5_555 55_5 yes
C(10) C(14) C(13) C(12) -0.3(5) 0_555 9_1 5_555 55_5 yes
C(11) Fe C(10) C(14) -119.1(4) 0_555 9_1 5_555 55_5 yes
C(11) Fe C(12) C(13) 120.0(5) 0_555 9_1 5_555 55_5 yes
C(11) Fe C(13) C(12) -36.8(3) 0_555 9_1 5_555 55_5 yes
C(11) Fe C(13) C(14) 82.4(4) 0_555 9_1 5_555 55_5 yes
C(11) Fe C(14) C(13) -80.7(4) 0_555 9_1 5_555 55_5 yes
C(11) C(10) Fe C(12) 37.8(3) 0_555 9_1 5_555 55_5 yes
C(11) C(10) Fe C(13) 81.4(3) 0_555 9_1 5_555 55_5 yes
C(11) C(10) Fe C(14) 119.1(4) 0_555 9_1 5_555 55_5 yes
C(11) C(10) C(14) C(13) 0.7(5) 0_555 9_1 5_555 55_5 yes
C(11) C(12) Fe C(13) -120.0(5) 0_555 9_1 5_555 55_5 yes
C(11) C(12) Fe C(14) -82.7(4) 0_555 9_1 5_555 55_5 yes
C(11) C(12) C(13) C(14) -0.3(6) 0_555 9_1 5_555 55_5 yes
C(12) Fe C(10) C(14) -81.3(3) 0_555 9_1 5_555 55_5 yes
C(12) Fe C(13) C(14) 119.2(5) 0_555 9_1 5_555 55_5 yes
C(12) Fe C(14) C(13) -37.5(3) 0_555 9_1 5_555 55_5 yes
C(12) C(11) Fe C(13) 37.1(3) 0_555 9_1 5_555 55_5 yes
C(12) C(11) Fe C(14) 80.3(3) 0_555 9_1 5_555 55_5 yes
C(12) C(11) C(10) C(14) -0.9(5) 0_555 9_1 5_555 55_5 yes
C(12) C(13) Fe C(14) -119.2(5) 0_555 9_1 5_555 55_5 yes
C(13) Fe C(10) C(14) -37.7(3) 0_555 9_1 5_555 55_5 yes
C(13) C(12) Fe C(14) 37.3(3) 0_555 9_1 5_555 55_5 yes
C(15) C(16) C(17) C(18) -176.2(4) 0_555 9_1 5_555 55_5 yes
C(16) C(17) C(18) C(19) -174.9(4) 0_555 9_1 5_555 55_5 yes
C(16) C(17) C(18) C(19) -174.9(4) 0_555 9_1 5_555 55_5 yes
